data_4066216
loop_
_publ_author_name
'Chen, Shuli'
'Ng, Joseph Kok-Peng'
'Pullarkat, Sumod A.'
'Liu, Fengli'
'Li, Yongxin'
'Leung, Pak-Hing'

_publ_section_title
;
 Asymmetric Synthesis of New Diphosphines and Pyridylphosphines via a
 Kinetic Resolution Process Promoted and Controlled by a Chiral
 Palladacycle
;
_journal_issue 15
_journal_name_full Organometallics
_journal_page_first 3374
_journal_paper_doi 10.1021/om100358g
_journal_volume 29
_journal_year 2010
_chemical_absolute_configuration ad
_chemical_formula_moiety 'C23 H26 Cl2 P2 Pd'
_chemical_formula_sum 'C23 H26 Cl2 P2 Pd'
_chemical_formula_weight 541.68
_chemical_name_systematic
;

 ?

;
_space_group_IT_number 4
_symmetry_cell_setting monoclinic
_symmetry_space_group_name_Hall 'P 2yb'
_symmetry_space_group_name_H-M 'P 1 21 1'
_atom_sites_solution_hydrogens geom
_atom_sites_solution_primary direct
_atom_sites_solution_secondary difmap
_audit_creation_method SHELXL-97
_cell_angle_alpha 90.00
_cell_angle_beta 111.908(2)
_cell_angle_gamma 90.00
_cell_formula_units_Z 2
_cell_length_a 9.0468(3)
_cell_length_b 14.4313(6)
_cell_length_c 9.6325(4)
_cell_measurement_reflns_used 8690
_cell_measurement_temperature 223(2)
_cell_measurement_theta_max 30.48
_cell_measurement_theta_min 2.28
_cell_volume 1166.77(8)
_computing_cell_refinement 'Bruker SMART'
_computing_data_collection 'Bruker SMART'
_computing_data_reduction 'Bruker SAINT'
_computing_molecular_graphics 'Bruker SHELXTL'
_computing_publication_material 'Bruker SHELXTL'
_computing_structure_refinement 'SHELXL-97 (Sheldrick, 1997)'
_computing_structure_solution 'SHELXS-97 (Sheldrick, 1990)'
_diffrn_ambient_temperature 223(2)
_diffrn_measured_fraction_theta_full 0.995
_diffrn_measured_fraction_theta_max 0.995
_diffrn_measurement_device_type 'CCD area detector'
_diffrn_measurement_method 'phi and omega scans'
_diffrn_radiation_monochromator graphite
_diffrn_radiation_source 'fine-focus sealed tube'
_diffrn_radiation_type MoK\a
_diffrn_radiation_wavelength 0.71073
_diffrn_reflns_av_R_equivalents 0.0438
_diffrn_reflns_av_sigmaI/netI 0.0579
_diffrn_reflns_limit_h_max 12
_diffrn_reflns_limit_h_min -12
_diffrn_reflns_limit_k_max 20
_diffrn_reflns_limit_k_min -20
_diffrn_reflns_limit_l_max 13
_diffrn_reflns_limit_l_min -13
_diffrn_reflns_number 14601
_diffrn_reflns_theta_full 30.49
_diffrn_reflns_theta_max 30.49
_diffrn_reflns_theta_min 2.28
_exptl_absorpt_coefficient_mu 1.168
_exptl_absorpt_correction_T_max 0.8535
_exptl_absorpt_correction_T_min 0.7668
_exptl_absorpt_correction_type multi-scan
_exptl_absorpt_process_details sadabs
_exptl_crystal_colour colourless
_exptl_crystal_density_diffrn 1.542
_exptl_crystal_density_method 'not measured'
_exptl_crystal_description prism
_exptl_crystal_F_000 548
_exptl_crystal_size_max 0.24
_exptl_crystal_size_mid 0.24
_exptl_crystal_size_min 0.14
_refine_diff_density_max 1.516
_refine_diff_density_min -1.553
_refine_diff_density_rms 0.142
_refine_ls_abs_structure_details 'Flack H D (1983), Acta Cryst. A39, 876-881'
_refine_ls_abs_structure_Flack 0.08(4)
_refine_ls_extinction_method none
_refine_ls_goodness_of_fit_ref 1.190
_refine_ls_hydrogen_treatment constr
_refine_ls_matrix_type full
_refine_ls_number_parameters 255
_refine_ls_number_reflns 6718
_refine_ls_number_restraints 1
_refine_ls_restrained_S_all 1.190
_refine_ls_R_factor_all 0.0447
_refine_ls_R_factor_gt 0.0422
_refine_ls_shift/su_max 0.001
_refine_ls_shift/su_mean 0.000
_refine_ls_structure_factor_coef Fsqd
_refine_ls_weighting_details 'calc w=1/[\s^2^(Fo^2^)+(0.0576P)^2^+1.3990P] where P=(Fo^2^+2Fc^2^)/3'
_refine_ls_weighting_scheme calc
_refine_ls_wR_factor_gt 0.1318
_refine_ls_wR_factor_ref 0.1353
_reflns_number_gt 6345
_reflns_number_total 6718
_reflns_threshold_expression >2sigma(I)
_cod_data_source_file om100358g_si_001.cif
_cod_data_source_block leung266
_cod_depositor_comments
;
The following automatic conversions were performed:

'_symmetry_cell_setting' value 'Monoclinic' changed to 'monoclinic'
according to /home/saulius/struct/CIF-dictionaries/cif_core.dic
dictionary named 'cif_core.dic' version 2.4.1 from 2010-06-29.

Automatic conversion script
Id: cif_fix_values 1715 2011-07-08 13:25:40Z adriana 
;
_cod_original_sg_symbol_H-M P2(1)
_cod_database_code 4066216

loop_
_symmetry_equiv_pos_as_xyz
'x, y, z'
'-x, y+1/2, -z'

loop_
_atom_site_label
_atom_site_type_symbol
_atom_site_fract_x
_atom_site_fract_y
_atom_site_fract_z
_atom_site_U_iso_or_equiv
_atom_site_adp_type
_atom_site_occupancy
_atom_site_symmetry_multiplicity
_atom_site_calc_flag
_atom_site_refinement_flags
Pd1 Pd 1.12660(3) 0.24998(2) 0.16693(3) 0.02024(9) Uani 1 1 d .
C1 C 1.1878(10) 0.1116(5) 0.5376(8) 0.0512(16) Uani 1 1 d .
H1A H 1.0841 0.1084 0.5454 0.077 Uiso 1 1 calc R
H1B H 1.2637 0.0752 0.6169 0.077 Uiso 1 1 calc R
H1C H 1.1804 0.0874 0.4413 0.077 Uiso 1 1 calc R
C2 C 1.2435(7) 0.2130(4) 0.5520(6) 0.0392(12) Uani 1 1 d .
H2A H 1.3548 0.2148 0.5605 0.047 Uiso 1 1 calc R
H2B H 1.2387 0.2392 0.6441 0.047 Uiso 1 1 calc R
C3 C 1.1839(6) 0.4050(3) 0.4385(5) 0.0261(9) Uani 1 1 d .
C4 C 1.2243(7) 0.4411(4) 0.5816(6) 0.0351(12) Uani 1 1 d .
H4 H 1.2193 0.4038 0.6596 0.042 Uiso 1 1 calc R
C5 C 1.2724(6) 0.5333(4) 0.6082(6) 0.0369(13) Uani 1 1 d .
H5 H 1.3028 0.5574 0.7055 0.044 Uiso 1 1 calc R
C6 C 1.2763(7) 0.5893(4) 0.4954(7) 0.0414(13) Uani 1 1 d .
H6 H 1.3080 0.6515 0.5155 0.050 Uiso 1 1 calc R
C7 C 1.2344(9) 0.5554(4) 0.3540(8) 0.0464(15) Uani 1 1 d .
H7 H 1.2365 0.5942 0.2764 0.056 Uiso 1 1 calc R
C8 C 1.1880(8) 0.4622(4) 0.3246(6) 0.0374(12) Uani 1 1 d .
H8 H 1.1597 0.4386 0.2271 0.045 Uiso 1 1 calc R
C9 C 0.9162(6) 0.2761(4) 0.3844(5) 0.0283(10) Uani 1 1 d .
H9 H 0.8912 0.2094 0.3852 0.034 Uiso 1 1 calc R
C10 C 0.8844(7) 0.3209(5) 0.5121(7) 0.0419(14) Uani 1 1 d .
H10A H 0.9168 0.3853 0.5204 0.063 Uiso 1 1 calc R
H10B H 0.9444 0.2888 0.6046 0.063 Uiso 1 1 calc R
H10C H 0.7715 0.3171 0.4935 0.063 Uiso 1 1 calc R
C11 C 0.8083(6) 0.3145(4) 0.2342(6) 0.0304(10) Uani 1 1 d .
H11A H 0.8196 0.3821 0.2337 0.037 Uiso 1 1 calc R
H11B H 0.6970 0.3002 0.2172 0.037 Uiso 1 1 calc R
C12 C 0.7716(6) 0.3388(3) -0.0748(6) 0.0265(9) Uani 1 1 d .
C13 C 0.7978(7) 0.4362(4) -0.0554(7) 0.0376(12) Uani 1 1 d .
H13 H 0.8607 0.4607 0.0386 0.045 Uiso 1 1 calc R
C14 C 0.7295(7) 0.4941(4) -0.1767(9) 0.0464(16) Uani 1 1 d .
H14 H 0.7458 0.5584 -0.1640 0.056 Uiso 1 1 calc R
C15 C 0.6389(6) 0.4603(5) -0.3145(7) 0.0431(15) Uani 1 1 d .
H15 H 0.5950 0.5010 -0.3957 0.052 Uiso 1 1 calc R
C16 C 0.6116(6) 0.3661(5) -0.3346(6) 0.0366(12) Uani 1 1 d .
H16 H 0.5483 0.3430 -0.4295 0.044 Uiso 1 1 calc R
C17 C 0.6774(7) 0.3053(4) -0.2152(6) 0.0311(10) Uani 1 1 d .
H17 H 0.6580 0.2413 -0.2296 0.037 Uiso 1 1 calc R
C18 C 0.7562(6) 0.1525(4) 0.0413(5) 0.0260(9) Uani 1 1 d .
C19 C 0.5887(6) 0.1515(4) -0.0043(6) 0.0318(10) Uani 1 1 d .
H19 H 0.5311 0.2070 -0.0142 0.038 Uiso 1 1 calc R
C20 C 0.5112(9) 0.0665(6) -0.0343(8) 0.0526(18) Uani 1 1 d .
H20 H 0.3996 0.0647 -0.0650 0.063 Uiso 1 1 calc R
C21 C 0.5930(10) -0.0145(5) -0.0203(9) 0.0519(17) Uani 1 1 d .
H21 H 0.5374 -0.0710 -0.0428 0.062 Uiso 1 1 calc R
C22 C 0.7594(10) -0.0140(5) 0.0274(8) 0.0490(16) Uani 1 1 d .
H22 H 0.8162 -0.0699 0.0396 0.059 Uiso 1 1 calc R
C23 C 0.8396(7) 0.0709(4) 0.0565(7) 0.0345(11) Uani 1 1 d .
H23 H 0.9511 0.0722 0.0866 0.041 Uiso 1 1 calc R
Cl1 Cl 1.40877(12) 0.24756(16) 0.27219(13) 0.0369(2) Uani 1 1 d .
Cl2 Cl 1.11285(17) 0.21408(12) -0.07805(14) 0.0400(3) Uani 1 1 d .
P1 P 1.12340(14) 0.28487(9) 0.39303(13) 0.0234(2) Uani 1 1 d .
P2 P 0.86161(13) 0.26324(8) 0.08406(12) 0.0213(3) Uani 1 1 d .

loop_
_atom_site_aniso_label
_atom_site_aniso_U_11
_atom_site_aniso_U_22
_atom_site_aniso_U_33
_atom_site_aniso_U_23
_atom_site_aniso_U_13
_atom_site_aniso_U_12
Pd1 0.02082(13) 0.01999(14) 0.01965(13) -0.00135(13) 0.00725(9) 0.00090(13)
C1 0.064(4) 0.036(3) 0.047(4) 0.011(3) 0.013(3) 0.008(3)
C2 0.038(3) 0.040(3) 0.028(2) 0.001(2) -0.001(2) 0.005(2)
C3 0.032(2) 0.025(2) 0.022(2) -0.0047(17) 0.0100(17) -0.0021(18)
C4 0.041(3) 0.038(3) 0.026(2) -0.009(2) 0.012(2) 0.002(2)
C5 0.028(2) 0.042(3) 0.032(3) -0.016(2) 0.001(2) 0.002(2)
C6 0.040(3) 0.028(3) 0.051(3) -0.014(2) 0.010(3) -0.005(2)
C7 0.063(4) 0.030(3) 0.044(3) -0.003(2) 0.019(3) -0.010(3)
C8 0.053(3) 0.033(3) 0.027(2) -0.008(2) 0.016(2) -0.013(2)
C9 0.032(2) 0.033(2) 0.025(2) -0.0037(17) 0.0167(18) -0.0024(18)
C10 0.044(3) 0.060(4) 0.031(3) -0.003(3) 0.024(2) -0.006(3)
C11 0.023(2) 0.035(3) 0.034(2) -0.008(2) 0.0109(18) -0.0017(19)
C12 0.025(2) 0.025(2) 0.030(2) 0.0018(18) 0.0116(17) 0.0038(17)
C13 0.034(3) 0.028(3) 0.046(3) 0.004(2) 0.010(2) -0.002(2)
C14 0.039(3) 0.029(3) 0.071(4) 0.016(3) 0.020(3) 0.007(2)
C15 0.029(3) 0.051(4) 0.049(3) 0.026(3) 0.014(2) 0.011(2)
C16 0.032(2) 0.050(4) 0.027(3) 0.005(2) 0.009(2) 0.006(2)
C17 0.041(3) 0.030(2) 0.025(2) -0.0033(19) 0.0158(19) 0.003(2)
C18 0.029(2) 0.029(2) 0.0202(19) -0.0008(17) 0.0092(17) -0.0065(18)
C19 0.030(2) 0.037(3) 0.027(2) 0.005(2) 0.0090(19) -0.006(2)
C20 0.047(3) 0.060(4) 0.046(4) -0.009(3) 0.012(3) -0.030(3)
C21 0.067(4) 0.042(3) 0.053(4) -0.019(3) 0.030(3) -0.028(3)
C22 0.076(5) 0.029(3) 0.050(4) -0.001(3) 0.032(3) -0.011(3)
C23 0.044(3) 0.028(2) 0.038(3) 0.000(2) 0.022(2) 0.002(2)
Cl1 0.0249(4) 0.0463(6) 0.0379(6) -0.0060(8) 0.0097(4) 0.0007(8)
Cl2 0.0467(7) 0.0513(8) 0.0241(5) -0.0040(5) 0.0158(5) 0.0084(6)
P1 0.0263(5) 0.0246(5) 0.0184(5) -0.0015(4) 0.0071(4) -0.0017(4)
P2 0.0209(4) 0.0216(7) 0.0207(5) -0.0020(4) 0.0071(3) 0.0008(4)

loop_
_atom_type_symbol
_atom_type_description
_atom_type_scat_dispersion_real
_atom_type_scat_dispersion_imag
_atom_type_scat_source
C C 0.0033 0.0016 'International Tables Vol C Tables 4.2.6.8 and 6.1.1.4'
H H 0.0000 0.0000 'International Tables Vol C Tables 4.2.6.8 and 6.1.1.4'
P P 0.1023 0.0942 'International Tables Vol C Tables 4.2.6.8 and 6.1.1.4'
Cl Cl 0.1484 0.1585 'International Tables Vol C Tables 4.2.6.8 and 6.1.1.4'
Pd Pd -0.9988 1.0072 'International Tables Vol C Tables 4.2.6.8 and 6.1.1.4'

loop_
_geom_angle_atom_site_label_1
_geom_angle_atom_site_label_2
_geom_angle_atom_site_label_3
_geom_angle
P2 Pd1 P1 85.81(4)
P2 Pd1 Cl1 174.33(6)
P1 Pd1 Cl1 89.43(4)
P2 Pd1 Cl2 90.70(5)
P1 Pd1 Cl2 176.51(5)
Cl1 Pd1 Cl2 94.05(5)
C1 C2 P1 113.0(4)
C8 C3 C4 119.2(5)
C8 C3 P1 118.1(4)
C4 C3 P1 122.7(4)
C3 C4 C5 119.3(6)
C6 C5 C4 121.2(5)
C7 C6 C5 120.3(6)
C6 C7 C8 119.7(6)
C3 C8 C7 120.3(5)
C10 C9 C11 111.8(5)
C10 C9 P1 115.6(4)
C11 C9 P1 107.4(3)
C9 C11 P2 109.8(4)
C17 C12 C13 118.9(5)
C17 C12 P2 122.2(4)
C13 C12 P2 118.9(4)
C14 C13 C12 119.0(6)
C15 C14 C13 121.6(6)
C14 C15 C16 120.0(5)
C15 C16 C17 120.4(5)
C12 C17 C16 120.2(5)
C23 C18 C19 120.4(5)
C23 C18 P2 120.3(4)
C19 C18 P2 119.2(4)
C20 C19 C18 118.3(6)
C21 C20 C19 121.5(7)
C20 C21 C22 120.4(6)
C23 C22 C21 118.9(7)
C18 C23 C22 120.4(6)
C3 P1 C2 107.9(3)
C3 P1 C9 106.5(2)
C2 P1 C9 105.9(3)
C3 P1 Pd1 109.58(17)
C2 P1 Pd1 117.7(2)
C9 P1 Pd1 108.70(16)
C12 P2 C18 107.7(2)
C12 P2 C11 104.8(3)
C18 P2 C11 105.1(2)
C12 P2 Pd1 116.03(16)
C18 P2 Pd1 113.94(17)
C11 P2 Pd1 108.32(16)

loop_
_geom_bond_atom_site_label_1
_geom_bond_atom_site_label_2
_geom_bond_distance
Pd1 P2 2.2345(11)
Pd1 P1 2.2460(12)
Pd1 Cl1 2.3694(11)
Pd1 Cl2 2.3735(13)
C1 C2 1.536(9)
C2 P1 1.833(6)
C3 C8 1.385(8)
C3 C4 1.389(7)
C3 P1 1.821(5)
C4 C5 1.394(8)
C5 C6 1.364(10)
C6 C7 1.361(9)
C7 C8 1.407(8)
C9 C10 1.509(7)
C9 C11 1.516(7)
C9 P1 1.850(5)
C11 P2 1.842(5)
C12 C17 1.389(7)
C12 C13 1.426(7)
C12 P2 1.807(5)
C13 C14 1.381(8)
C14 C15 1.363(10)
C15 C16 1.382(10)
C16 C17 1.392(8)
C18 C23 1.377(8)
C18 C19 1.411(7)
C18 P2 1.827(5)
C19 C20 1.390(8)
C20 C21 1.362(12)
C21 C22 1.401(11)
C22 C23 1.398(9)
